data_4344693
loop_
_publ_author_name
'Ortiz, Alba M.'
'S\'anchez-M\'endez, Alberto'
'de Jes\'us, Ernesto'
'Flores, Juan C.'
'G\'omez-Sal, Pilar'
'Mendicuti, Francisco'

_publ_section_title
;
 Poly(benzyl ether) Dendrimers Functionalized at the Core with Palladium
 Bis(N-Heterocyclic Carbene) Complexes as Catalysts for the Heck Coupling
 Reaction.
;
_journal_issue 3
_journal_name_full 'Inorganic chemistry'
_journal_page_first 1304
_journal_page_last 1314
_journal_paper_doi 10.1021/acs.inorgchem.5b02629
_journal_volume 55
_journal_year 2016
_chemical_compound_source 'synthesis as described'
_chemical_formula_moiety 'C66 H64 Br2 N4 O4 Pd1. C6 H6'
_chemical_formula_sum 'C72 H70 Br2 N4 O4 Pd'
_chemical_formula_weight 1321.54
_chemical_name_systematic
;
 ?
;
_space_group_crystal_system triclinic
_space_group_IT_number 2
_space_group_name_Hall '-P 1'
_space_group_name_H-M_alt 'P -1'
_symmetry_space_group_name_Hall '-P 1'
_symmetry_space_group_name_H-M 'P -1'
_atom_sites_solution_hydrogens geom
_atom_sites_solution_primary direct
_atom_sites_solution_secondary difmap
_audit_conform_dict_location ftp://ftp.iucr.org/pub/cif_core.dic
_audit_conform_dict_name cif_core.dic
_audit_conform_dict_version 2.4
_audit_creation_date 2013-03-08T18:55:58-00:00
_audit_creation_method 'WinGX routine CIF_UPDATE'
_cell_angle_alpha 75.544(10)
_cell_angle_beta 83.173(13)
_cell_angle_gamma 81.698(12)
_cell_formula_units_Z 2
_cell_length_a 11.843(2)
_cell_length_b 12.7275(18)
_cell_length_c 21.447(4)
_cell_measurement_reflns_used 234
_cell_measurement_temperature 200(2)
_cell_measurement_theta_max 16.43
_cell_measurement_theta_min 4.12
_cell_measurement_wavelength 0.71073
_cell_volume 3086.0(9)
_computing_cell_refinement 'Dirax/lsq (Duisenberg & Schreurs, 1989-2000)'
_computing_data_collection 'Collect (Bruker AXS BV, 1997-2004)'
_computing_data_reduction 'EvalCCD (Duisenberg & Schreurs 1990-2000)'
_computing_molecular_graphics 'Ortep-3 for Windows (Farrugia, 1997)'
_computing_publication_material 'WinGX publication routines (Farrugia, 1999)'
_computing_structure_refinement 'SHELXL-97 (Sheldrick, 2008)'
_computing_structure_solution 'SIR92 (Giacovazzo et al, 1993)'
_diffrn_ambient_temperature 200(2)
_diffrn_detector 'CCD plate'
_diffrn_detector_area_resol_mean 9
_diffrn_measured_fraction_theta_full 0.997
_diffrn_measured_fraction_theta_max 0.997
_diffrn_measurement_device '95mm CCD camera on \k-goniostat'
_diffrn_measurement_device_type KappaCCD
_diffrn_measurement_method 'CCD rotation images, thick slices'
_diffrn_orient_matrix_type X=UH
_diffrn_orient_matrix_UB_11 0.01
_diffrn_orient_matrix_UB_12 0
_diffrn_orient_matrix_UB_13 0
_diffrn_orient_matrix_UB_21 0
_diffrn_orient_matrix_UB_22 0.01
_diffrn_orient_matrix_UB_23 0
_diffrn_orient_matrix_UB_31 0
_diffrn_orient_matrix_UB_32 0
_diffrn_orient_matrix_UB_33 0.01
_diffrn_radiation_monochromator graphite
_diffrn_radiation_probe x-ray
_diffrn_radiation_type MoK\a
_diffrn_radiation_wavelength 0.71073
_diffrn_reflns_av_R_equivalents 0.0733
_diffrn_reflns_av_unetI/netI 0.1461
_diffrn_reflns_limit_h_max 15
_diffrn_reflns_limit_h_min -15
_diffrn_reflns_limit_k_max 16
_diffrn_reflns_limit_k_min -16
_diffrn_reflns_limit_l_max 26
_diffrn_reflns_limit_l_min -27
_diffrn_reflns_number 26585
_diffrn_reflns_reduction_process
;
 Scaled and merged with Sortav
 R.H. Blessing, (1987) Cryst. Rev. 1, 3-58
 R.H. Blessing, (1989) J. Appl. Cryst. 22, 396-397
;
_diffrn_reflns_theta_full 27.5
_diffrn_reflns_theta_max 27.5
_diffrn_reflns_theta_min 3.03
_diffrn_source 'Enraf Nonius FR590'
_exptl_absorpt_coefficient_mu 1.649
_exptl_absorpt_correction_T_max 0.527
_exptl_absorpt_correction_T_min 0.465
_exptl_absorpt_correction_type multi-scan
_exptl_absorpt_process_details
;
 R.H. Blessing, Acta Cryst. (1995), A51, 33-38
;
_exptl_crystal_colour orange
_exptl_crystal_density_diffrn 1.422
_exptl_crystal_density_method 'not measured'
_exptl_crystal_description prism
_exptl_crystal_F_000 1356
_exptl_crystal_size_max 0.33
_exptl_crystal_size_mid 0.26
_exptl_crystal_size_min 0.13
_refine_diff_density_max 0.595
_refine_diff_density_min -0.692
_refine_diff_density_rms 0.09
_refine_ls_extinction_method none
_refine_ls_goodness_of_fit_ref 0.884
_refine_ls_hydrogen_treatment constr
_refine_ls_matrix_type full
_refine_ls_number_parameters 748
_refine_ls_number_reflns 14135
_refine_ls_number_restraints 0
_refine_ls_restrained_S_all 0.884
_refine_ls_R_factor_all 0.1205
_refine_ls_R_factor_gt 0.045
_refine_ls_shift/su_max 0.001
_refine_ls_shift/su_mean 0
_refine_ls_structure_factor_coef Fsqd
_refine_ls_weighting_details 'calc w=1/[\s^2^(Fo^2^)+(0.0000P)^2^+0.0000P] where P=(Fo^2^+2Fc^2^)/3'
_refine_ls_weighting_scheme calc
_refine_ls_wR_factor_gt 0.0729
_refine_ls_wR_factor_ref 0.0871
_reflns_number_gt 7434
_reflns_number_total 14135
_reflns_threshold_expression >2\s(I)
_cod_data_source_file ic5b02629_si_002.cif
_cod_data_source_block compound10
_cod_original_cell_volume 3086.1(9)
_cod_database_code 4344693

loop_
_space_group_symop_operation_xyz
'x, y, z'
'-x, -y, -z'

loop_
_atom_site_label
_atom_site_type_symbol
_atom_site_fract_x
_atom_site_fract_y
_atom_site_fract_z
_atom_site_U_iso_or_equiv
_atom_site_adp_type
_atom_site_occupancy
_atom_site_symmetry_multiplicity
_atom_site_calc_flag
_atom_site_refinement_flags
Pd1 Pd 0.84844(3) 0.41232(2) 0.356366(13) 0.02155(8) Uani 1 1 d .
Br2 Br 0.95857(3) 0.36637(3) 0.261401(17) 0.03248(11) Uani 1 1 d .
Br1 Br 0.74947(3) 0.48378(4) 0.447018(17) 0.03483(12) Uani 1 1 d .
N1 N 1.0484(2) 0.3793(2) 0.43868(12) 0.0234(7) Uani 1 1 d .
N2 N 1.0013(3) 0.2249(2) 0.43435(13) 0.0280(7) Uani 1 1 d .
N1A N 0.7070(2) 0.5907(2) 0.26744(13) 0.0247(7) Uani 1 1 d .
N2A N 0.6170(2) 0.4504(2) 0.29884(13) 0.0253(7) Uani 1 1 d .
O1 O 1.2995(2) 0.4667(2) 0.22272(11) 0.0313(6) Uani 1 1 d .
O3 O 1.0468(3) 0.6532(2) 0.06295(14) 0.0500(8) Uani 1 1 d .
O4 O 0.7485(2) 0.9454(2) 0.06075(12) 0.0404(7) Uani 1 1 d .
O2 O 1.0921(2) 0.8060(2) 0.24525(12) 0.0407(7) Uani 1 1 d .
C1 C 0.9763(3) 0.3343(3) 0.41167(15) 0.0211(8) Uani 1 1 d .
C1A C 0.7159(3) 0.4872(3) 0.30401(15) 0.0209(8) Uani 1 1 d .
C3 C 1.0875(3) 0.2028(3) 0.47678(18) 0.0370(10) Uani 1 1 d .
H3 H 1.1193 0.1328 0.4995 0.044 Uiso 1 1 calc R
C2A C 0.6037(3) 0.6178(3) 0.23991(17) 0.0301(9) Uani 1 1 d .
H2A H 0.5781 0.6859 0.2124 0.036 Uiso 1 1 calc R
C2 C 1.1164(3) 0.3001(3) 0.47896(18) 0.0341(10) Uani 1 1 d .
H2 H 1.1729 0.3121 0.5035 0.041 Uiso 1 1 calc R
C3A C 0.5469(3) 0.5310(3) 0.25898(17) 0.0291(9) Uani 1 1 d .
H3A H 0.4733 0.5249 0.2478 0.035 Uiso 1 1 calc R
C4 C 1.0571(3) 0.4963(3) 0.42456(16) 0.0258(8) Uani 1 1 d .
H4A H 1.1048 0.5103 0.4558 0.031 Uiso 1 1 calc R
H4B H 0.9797 0.5358 0.4305 0.031 Uiso 1 1 calc R
C5 C 1.1087(3) 0.5413(3) 0.35643(16) 0.0246(9) Uani 1 1 d .
C10 C 1.1831(3) 0.4761(3) 0.32335(16) 0.0231(8) Uani 1 1 d .
H10 H 1.2042 0.4012 0.3428 0.028 Uiso 1 1 calc R
C9 C 1.2267(3) 0.5224(3) 0.26092(17) 0.0267(9) Uani 1 1 d .
C8 C 1.1983(3) 0.6332(3) 0.23319(17) 0.0295(9) Uani 1 1 d .
H8 H 1.2289 0.6645 0.1907 0.035 Uiso 1 1 calc R
C7 C 1.1262(3) 0.6964(3) 0.26751(17) 0.0299(9) Uani 1 1 d .
C6 C 1.0798(3) 0.6504(3) 0.32962(17) 0.0277(9) Uani 1 1 d .
H6 H 1.0286 0.6942 0.3532 0.033 Uiso 1 1 calc R
C20 C 1.3191(3) 0.3505(3) 0.24462(17) 0.0309(9) Uani 1 1 d .
H20A H 1.2452 0.3197 0.2518 0.037 Uiso 1 1 calc R
H20B H 1.3545 0.3309 0.2862 0.037 Uiso 1 1 calc R
C21 C 1.3965(3) 0.3033(3) 0.19530(17) 0.0308(9) Uani 1 1 d .
C30 C 1.1331(4) 0.8544(3) 0.17977(18) 0.0432(11) Uani 1 1 d .
H30B H 1.1043 0.8198 0.1492 0.052 Uiso 1 1 calc R
H30A H 1.2178 0.8443 0.1747 0.052 Uiso 1 1 calc R
C22 C 1.4089(4) 0.1923(3) 0.20087(19) 0.0410(11) Uani 1 1 d .
H22 H 1.3669 0.1476 0.2354 0.049 Uiso 1 1 calc R
C31 C 1.0892(4) 0.9738(3) 0.16667(17) 0.0343(10) Uani 1 1 d .
C23 C 1.4811(4) 0.1439(4) 0.1574(2) 0.0574(13) Uani 1 1 d .
H23 H 1.4884 0.0671 0.1624 0.069 Uiso 1 1 calc R
C36 C 0.9788(4) 1.0099(4) 0.1511(2) 0.0538(12) Uani 1 1 d .
H36 H 0.9301 0.9587 0.1479 0.065 Uiso 1 1 calc R
C24 C 1.5420(4) 0.2076(4) 0.1073(2) 0.0569(13) Uani 1 1 d .
H24 H 1.5918 0.1753 0.0773 0.068 Uiso 1 1 calc R
C35 C 0.9372(5) 1.1199(5) 0.1400(3) 0.0705(16) Uani 1 1 d .
H35 H 0.8609 1.1439 0.1289 0.085 Uiso 1 1 calc R
C25 C 1.5303(4) 0.3192(4) 0.1008(2) 0.0532(13) Uani 1 1 d .
H25 H 1.5716 0.3637 0.0659 0.064 Uiso 1 1 calc R
C34 C 1.0059(6) 1.1930(4) 0.1451(2) 0.0742(18) Uani 1 1 d .
H34 H 0.9776 1.2684 0.1379 0.089 Uiso 1 1 calc R
C26 C 1.4597(3) 0.3665(4) 0.14420(18) 0.0392(10) Uani 1 1 d .
H26 H 1.4537 0.4433 0.1394 0.047 Uiso 1 1 calc R
C33 C 1.1164(6) 1.1584(4) 0.1607(2) 0.0701(17) Uani 1 1 d .
H33 H 1.1645 1.2097 0.1645 0.084 Uiso 1 1 calc R
C32 C 1.1570(4) 1.0499(4) 0.1707(2) 0.0501(12) Uani 1 1 d .
H32 H 1.2341 1.0267 0.1807 0.06 Uiso 1 1 calc R
C11 C 0.9565(3) 0.1423(3) 0.41288(17) 0.0298(9) Uani 1 1 d .
C12 C 1.0245(3) 0.0920(3) 0.36842(17) 0.0312(9) Uani 1 1 d .
C13 C 0.9808(4) 0.0155(3) 0.3462(2) 0.0400(11) Uani 1 1 d .
H13 H 1.0275 -0.0202 0.3166 0.048 Uiso 1 1 calc R
C14 C 0.8704(4) -0.0116(3) 0.36565(19) 0.0363(10) Uani 1 1 d .
C15 C 0.8063(3) 0.0391(3) 0.41039(19) 0.0359(10) Uani 1 1 d .
H15 H 0.7312 0.0204 0.4248 0.043 Uiso 1 1 calc R
C16 C 0.8466(3) 0.1166(3) 0.43558(17) 0.0310(10) Uani 1 1 d .
C19 C 0.7749(4) 0.1668(4) 0.4857(2) 0.0518(12) Uani 1 1 d .
H19A H 0.7009 0.1378 0.4952 0.078 Uiso 1 1 calc R
H19B H 0.7625 0.2463 0.4695 0.078 Uiso 1 1 calc R
H19C H 0.8145 0.1491 0.5253 0.078 Uiso 1 1 calc R
C17 C 1.1439(4) 0.1202(4) 0.3439(2) 0.0454(11) Uani 1 1 d .
H17C H 1.1775 0.0762 0.3133 0.068 Uiso 1 1 calc R
H17B H 1.1913 0.1047 0.3803 0.068 Uiso 1 1 calc R
H17A H 1.1404 0.1979 0.3222 0.068 Uiso 1 1 calc R
C40 C 0.7910(3) 0.6677(3) 0.26068(16) 0.0299(9) Uani 1 1 d .
H40A H 0.858 0.6302 0.2844 0.036 Uiso 1 1 calc R
H40B H 0.7564 0.7288 0.2803 0.036 Uiso 1 1 calc R
C41 C 0.8307(3) 0.7130(3) 0.19044(17) 0.0284(9) Uani 1 1 d .
C42 C 0.9234(3) 0.6574(3) 0.16156(18) 0.0338(10) Uani 1 1 d .
H42 H 0.9627 0.592 0.1854 0.041 Uiso 1 1 calc R
C43 C 0.9574(3) 0.6999(3) 0.09682(19) 0.0344(10) Uani 1 1 d .
C44 C 0.9014(3) 0.7957(3) 0.06225(18) 0.0358(10) Uani 1 1 d .
H44 H 0.9262 0.8241 0.0182 0.043 Uiso 1 1 calc R
C45 C 0.8104(3) 0.8495(3) 0.09145(17) 0.0311(9) Uani 1 1 d .
C18 C 0.8225(4) -0.0927(4) 0.3388(2) 0.0602(14) Uani 1 1 d .
H18A H 0.8802 -0.1199 0.3081 0.09 Uiso 1 1 calc R
H18C H 0.7543 -0.0571 0.3167 0.09 Uiso 1 1 calc R
H18B H 0.8016 -0.154 0.3742 0.09 Uiso 1 1 calc R
C50 C 1.0916(4) 0.5432(3) 0.0867(2) 0.0412(11) Uani 1 1 d .
H50A H 1.0284 0.4985 0.1051 0.049 Uiso 1 1 calc R
H50B H 1.1421 0.538 0.1213 0.049 Uiso 1 1 calc R
C51 C 1.1579(3) 0.5020(3) 0.03229(19) 0.0369(10) Uani 1 1 d .
C52 C 1.2325(4) 0.4063(4) 0.0443(2) 0.0543(13) Uani 1 1 d .
H52 H 1.2433 0.3687 0.0878 0.065 Uiso 1 1 calc R
C53 C 1.2907(4) 0.3649(5) -0.0045(2) 0.0664(15) Uani 1 1 d .
H53 H 1.3418 0.2994 0.0053 0.08 Uiso 1 1 calc R
C46 C 0.7736(3) 0.8097(3) 0.15603(17) 0.0297(9) Uani 1 1 d .
H46 H 0.7107 0.8477 0.1763 0.036 Uiso 1 1 calc R
C54 C 1.2760(4) 0.4174(5) -0.0680(2) 0.0583(14) Uani 1 1 d .
H54 H 1.3154 0.3879 -0.1022 0.07 Uiso 1 1 calc R
C55 C 1.2038(4) 0.5128(4) -0.0809(2) 0.0543(13) Uani 1 1 d .
H55 H 1.1942 0.5506 -0.1245 0.065 Uiso 1 1 calc R
C56 C 1.1450(4) 0.5544(4) -0.0316(2) 0.0490(12) Uani 1 1 d .
H56 H 1.0946 0.6203 -0.0416 0.059 Uiso 1 1 calc R
C60 C 0.7846(4) 0.9864(4) -0.00649(18) 0.0510(13) Uani 1 1 d .
H60A H 0.78 0.9311 -0.0311 0.061 Uiso 1 1 calc R
H60B H 0.8648 1.0027 -0.0113 0.061 Uiso 1 1 calc R
C61 C 0.7068(4) 1.0886(3) -0.03173(17) 0.0375(10) Uani 1 1 d .
C62 C 0.7370(4) 1.1889(3) -0.03468(18) 0.0388(10) Uani 1 1 d .
H62 H 0.8069 1.1943 -0.0188 0.047 Uiso 1 1 calc R
C63 C 0.6670(4) 1.2842(4) -0.06071(19) 0.0452(12) Uani 1 1 d .
H63 H 0.6889 1.354 -0.0627 0.054 Uiso 1 1 calc R
C64 C 0.5663(4) 1.2755(4) -0.0833(2) 0.0501(13) Uani 1 1 d .
H64 H 0.5179 1.3397 -0.1011 0.06 Uiso 1 1 calc R
C65 C 0.5350(4) 1.1754(4) -0.0805(2) 0.0582(14) Uani 1 1 d .
H65 H 0.4644 1.1702 -0.0957 0.07 Uiso 1 1 calc R
C66 C 0.6054(4) 1.0812(4) -0.0555(2) 0.0489(12) Uani 1 1 d .
H66 H 0.5841 1.0116 -0.0547 0.059 Uiso 1 1 calc R
C71 C 0.5776(3) 0.3460(3) 0.33169(17) 0.0260(9) Uani 1 1 d .
C72 C 0.6118(3) 0.2548(3) 0.30709(17) 0.0288(9) Uani 1 1 d .
C73 C 0.5639(3) 0.1602(3) 0.33712(19) 0.0350(10) Uani 1 1 d .
H73 H 0.5861 0.0969 0.3205 0.042 Uiso 1 1 calc R
C74 C 0.4850(3) 0.1543(3) 0.39041(18) 0.0351(10) Uani 1 1 d .
C75 C 0.4538(3) 0.2468(3) 0.41409(18) 0.0352(10) Uani 1 1 d .
H75 H 0.4007 0.2435 0.4512 0.042 Uiso 1 1 calc R
C76 C 0.4981(3) 0.3448(3) 0.38501(17) 0.0302(9) Uani 1 1 d .
C77 C 0.6964(4) 0.2564(4) 0.2482(2) 0.0436(11) Uani 1 1 d .
H77A H 0.7093 0.1838 0.239 0.065 Uiso 1 1 calc R
H77B H 0.7691 0.2765 0.2565 0.065 Uiso 1 1 calc R
H77C H 0.6656 0.31 0.211 0.065 Uiso 1 1 calc R
C78 C 0.4325(4) 0.0506(4) 0.4215(2) 0.0510(13) Uani 1 1 d .
H78A H 0.4643 -0.0062 0.3986 0.077 Uiso 1 1 calc R
H78B H 0.3493 0.0644 0.4194 0.077 Uiso 1 1 calc R
H78C H 0.4497 0.0263 0.4668 0.077 Uiso 1 1 calc R
C79 C 0.4583(4) 0.4449(4) 0.4107(2) 0.0449(11) Uani 1 1 d .
H79A H 0.4978 0.506 0.3849 0.067 Uiso 1 1 calc R
H79B H 0.4756 0.4303 0.4558 0.067 Uiso 1 1 calc R
H79C H 0.3755 0.4635 0.4081 0.067 Uiso 1 1 calc R
C91 C 0.6564(5) 0.2532(5) 0.6207(3) 0.0708(16) Uani 1 1 d .
H91 H 0.7184 0.2895 0.597 0.085 Uiso 1 1 calc R
C92 C 0.6721(5) 0.1775(5) 0.6781(3) 0.0658(15) Uani 1 1 d .
H92 H 0.7457 0.1611 0.6941 0.079 Uiso 1 1 calc R
C93 C 0.5830(5) 0.1256(4) 0.7125(2) 0.0607(14) Uani 1 1 d .
H93 H 0.5939 0.0742 0.7525 0.073 Uiso 1 1 calc R
C94 C 0.4784(5) 0.1484(5) 0.6886(3) 0.0662(15) Uani 1 1 d .
H94 H 0.416 0.112 0.7116 0.079 Uiso 1 1 calc R
C95 C 0.4632(5) 0.2250(5) 0.6305(3) 0.0640(15) Uani 1 1 d .
H95 H 0.3903 0.2412 0.6138 0.077 Uiso 1 1 calc R
C96 C 0.5505(6) 0.2754(4) 0.5984(2) 0.0657(15) Uani 1 1 d .
H96 H 0.5389 0.3282 0.559 0.079 Uiso 1 1 calc R

loop_
_atom_site_aniso_label
_atom_site_aniso_U_11
_atom_site_aniso_U_22
_atom_site_aniso_U_33
_atom_site_aniso_U_23
_atom_site_aniso_U_13
_atom_site_aniso_U_12
Pd1 0.02149(17) 0.02327(16) 0.01810(14) -0.00150(12) -0.00432(11) -0.00066(12)
Br2 0.0301(2) 0.0408(2) 0.0256(2) -0.00980(19) -0.00203(17) 0.00203(19)
Br1 0.0292(3) 0.0502(3) 0.0260(2) -0.0143(2) -0.00281(17) 0.0016(2)
N1 0.0267(18) 0.0252(16) 0.0152(14) -0.0002(13) -0.0048(12) 0.0011(13)
N2 0.0331(19) 0.0243(17) 0.0235(16) 0.0013(14) -0.0074(13) -0.0018(14)
N1A 0.0241(18) 0.0265(17) 0.0224(15) -0.0019(14) -0.0043(12) -0.0049(13)
N2A 0.0214(17) 0.0257(16) 0.0285(16) -0.0044(14) -0.0058(13) -0.0027(13)
O1 0.0321(16) 0.0310(15) 0.0272(14) -0.0062(13) 0.0050(12) 0.0002(12)
O3 0.046(2) 0.0356(17) 0.0508(18) 0.0077(16) 0.0139(15) 0.0057(15)
O4 0.0472(18) 0.0368(16) 0.0257(14) 0.0065(13) 0.0019(12) 0.0043(13)
O2 0.059(2) 0.0262(15) 0.0283(14) 0.0018(13) 0.0079(13) 0.0002(13)
C1 0.023(2) 0.0219(19) 0.0164(17) -0.0040(16) 0.0043(14) -0.0019(16)
C1A 0.025(2) 0.0209(19) 0.0162(17) -0.0053(16) -0.0001(14) -0.0004(16)
C3 0.039(3) 0.036(2) 0.033(2) 0.002(2) -0.0170(18) 0.001(2)
C2A 0.030(2) 0.028(2) 0.031(2) -0.0021(18) -0.0139(17) 0.0028(18)
C2 0.029(2) 0.041(2) 0.030(2) -0.003(2) -0.0117(17) 0.0028(19)
C3A 0.020(2) 0.031(2) 0.035(2) 0.0003(19) -0.0147(16) -0.0019(17)
C4 0.029(2) 0.028(2) 0.0204(17) -0.0037(17) 0.0009(15) -0.0064(17)
C5 0.020(2) 0.033(2) 0.0204(18) -0.0007(17) -0.0057(15) -0.0075(17)
C10 0.020(2) 0.030(2) 0.0191(18) -0.0034(17) -0.0036(15) -0.0030(17)
C9 0.022(2) 0.031(2) 0.027(2) -0.0074(18) -0.0013(16) -0.0033(17)
C8 0.035(2) 0.028(2) 0.0220(19) -0.0002(18) 0.0015(16) -0.0054(18)
C7 0.031(2) 0.025(2) 0.031(2) -0.0027(18) -0.0006(17) -0.0042(18)
C6 0.029(2) 0.028(2) 0.027(2) -0.0100(18) 0.0021(16) -0.0014(17)
C20 0.031(2) 0.032(2) 0.027(2) -0.0045(18) -0.0008(16) -0.0006(18)
C21 0.028(2) 0.039(2) 0.028(2) -0.0139(19) -0.0019(17) -0.0049(19)
C30 0.062(3) 0.037(2) 0.025(2) -0.002(2) 0.0103(19) -0.009(2)
C22 0.044(3) 0.041(3) 0.038(2) -0.012(2) 0.0051(19) -0.007(2)
C31 0.048(3) 0.033(2) 0.0198(19) -0.0039(18) 0.0017(17) -0.006(2)
C23 0.073(4) 0.044(3) 0.056(3) -0.020(3) 0.009(3) -0.007(3)
C36 0.054(3) 0.052(3) 0.057(3) -0.017(3) -0.002(2) -0.010(3)
C24 0.055(3) 0.066(4) 0.054(3) -0.037(3) 0.018(2) -0.003(3)
C35 0.060(4) 0.083(4) 0.065(3) -0.025(3) -0.015(3) 0.023(3)
C25 0.060(3) 0.059(3) 0.036(2) -0.012(2) 0.016(2) -0.008(3)
C34 0.137(6) 0.039(3) 0.042(3) -0.004(3) -0.029(3) 0.013(4)
C26 0.036(3) 0.045(3) 0.035(2) -0.013(2) 0.0066(19) -0.004(2)
C33 0.121(5) 0.038(3) 0.060(3) -0.008(3) -0.035(3) -0.021(3)
C32 0.066(3) 0.038(3) 0.046(3) -0.002(2) -0.018(2) -0.011(2)
C11 0.035(2) 0.026(2) 0.0237(19) 0.0059(18) -0.0088(17) -0.0030(18)
C12 0.033(2) 0.027(2) 0.030(2) 0.0010(18) -0.0053(17) -0.0007(18)
C13 0.043(3) 0.032(2) 0.043(2) -0.005(2) -0.007(2) -0.001(2)
C14 0.040(3) 0.026(2) 0.043(2) -0.005(2) -0.012(2) -0.0034(19)
C15 0.031(2) 0.027(2) 0.045(2) 0.008(2) -0.0119(19) -0.0086(18)
C16 0.036(2) 0.021(2) 0.028(2) 0.0082(18) 0.0003(17) -0.0051(18)
C19 0.045(3) 0.045(3) 0.059(3) -0.009(2) 0.012(2) -0.008(2)
C17 0.034(3) 0.050(3) 0.050(3) -0.013(2) 0.005(2) -0.002(2)
C40 0.035(2) 0.032(2) 0.0234(19) -0.0013(18) -0.0068(16) -0.0111(18)
C41 0.028(2) 0.028(2) 0.0288(19) -0.0005(18) -0.0079(16) -0.0100(18)
C42 0.031(2) 0.033(2) 0.033(2) 0.0037(19) -0.0056(18) -0.0067(19)
C43 0.027(2) 0.034(2) 0.039(2) -0.005(2) 0.0054(18) -0.0060(19)
C44 0.036(3) 0.034(2) 0.031(2) 0.002(2) 0.0055(18) -0.0063(19)
C45 0.035(2) 0.029(2) 0.027(2) -0.0028(18) -0.0042(17) -0.0045(18)
C18 0.064(4) 0.046(3) 0.079(3) -0.022(3) -0.024(3) -0.006(3)
C50 0.038(3) 0.035(2) 0.042(2) 0.003(2) -0.003(2) 0.002(2)
C51 0.029(2) 0.042(2) 0.038(2) -0.004(2) -0.0046(18) -0.005(2)
C52 0.050(3) 0.062(3) 0.042(3) -0.001(3) -0.012(2) 0.011(3)
C53 0.059(4) 0.073(4) 0.062(3) -0.024(3) -0.015(3) 0.029(3)
C46 0.029(2) 0.031(2) 0.028(2) -0.0057(18) -0.0018(16) -0.0043(18)
C54 0.043(3) 0.084(4) 0.057(3) -0.036(3) -0.003(2) -0.004(3)
C55 0.054(3) 0.066(3) 0.039(3) -0.004(3) -0.005(2) -0.010(3)
C56 0.050(3) 0.050(3) 0.040(3) -0.006(2) -0.004(2) 0.008(2)
C60 0.064(3) 0.047(3) 0.026(2) 0.011(2) 0.006(2) 0.007(2)
C61 0.045(3) 0.038(2) 0.0198(19) 0.0057(19) 0.0048(17) -0.002(2)
C62 0.035(3) 0.048(3) 0.028(2) -0.003(2) 0.0038(18) -0.003(2)
C63 0.057(3) 0.032(2) 0.037(2) 0.002(2) 0.014(2) -0.008(2)
C64 0.042(3) 0.046(3) 0.048(3) 0.007(2) -0.002(2) 0.007(2)
C65 0.043(3) 0.076(4) 0.048(3) 0.003(3) -0.007(2) -0.008(3)
C66 0.059(3) 0.044(3) 0.043(3) -0.004(2) -0.002(2) -0.015(2)
C71 0.022(2) 0.027(2) 0.027(2) -0.0027(18) -0.0048(16) -0.0024(17)
C72 0.028(2) 0.034(2) 0.0231(19) -0.0021(18) -0.0031(16) -0.0060(18)
C73 0.032(2) 0.031(2) 0.040(2) -0.004(2) -0.0119(19) 0.0007(18)
C74 0.032(2) 0.036(2) 0.031(2) 0.007(2) -0.0090(18) -0.0039(19)
C75 0.025(2) 0.050(3) 0.026(2) 0.003(2) -0.0001(16) -0.013(2)
C76 0.025(2) 0.038(2) 0.030(2) -0.0081(19) -0.0077(17) -0.0067(18)
C77 0.038(3) 0.044(3) 0.049(3) -0.014(2) 0.004(2) -0.006(2)
C78 0.050(3) 0.042(3) 0.056(3) 0.010(2) -0.014(2) -0.017(2)
C79 0.038(3) 0.053(3) 0.044(2) -0.018(2) 0.002(2) 0.000(2)
C91 0.074(4) 0.065(4) 0.080(4) -0.028(3) 0.017(3) -0.028(3)
C92 0.045(3) 0.069(4) 0.086(4) -0.025(3) -0.015(3) 0.001(3)
C93 0.074(4) 0.045(3) 0.062(3) 0.000(3) -0.022(3) -0.011(3)
C94 0.057(4) 0.069(4) 0.081(4) -0.031(3) 0.009(3) -0.023(3)
C95 0.057(4) 0.064(4) 0.075(4) -0.027(3) -0.024(3) 0.012(3)
C96 0.103(5) 0.040(3) 0.052(3) -0.011(3) -0.011(3) 0.000(3)

loop_
_atom_type_symbol
_atom_type_description
_atom_type_scat_dispersion_real
_atom_type_scat_dispersion_imag
_atom_type_scat_source
C C 0.0033 0.0016 'International Tables Vol C Tables 4.2.6.8 and 6.1.1.4'
H H 0 0 'International Tables Vol C Tables 4.2.6.8 and 6.1.1.4'
Br Br -0.2901 2.4595 'International Tables Vol C Tables 4.2.6.8 and 6.1.1.4'
N N 0.0061 0.0033 'International Tables Vol C Tables 4.2.6.8 and 6.1.1.4'
O O 0.0106 0.006 'International Tables Vol C Tables 4.2.6.8 and 6.1.1.4'
Pd Pd -0.9988 1.0072 'International Tables Vol C Tables 4.2.6.8 and 6.1.1.4'

loop_
_geom_angle_atom_site_label_1
_geom_angle_atom_site_label_2
_geom_angle_atom_site_label_3
_geom_angle
C1A Pd1 C1 177.61(14)
C1A Pd1 Br2 91.40(10)
C1 Pd1 Br2 90.29(10)
C1A Pd1 Br1 88.17(10)
C1 Pd1 Br1 90.39(10)
Br2 Pd1 Br1 171.68(2)
C1 N1 C2 111.2(3)
C1 N1 C4 124.2(3)
C2 N1 C4 124.5(3)
C1 N2 C3 110.4(3)
C1 N2 C11 125.5(3)
C3 N2 C11 123.8(3)
C1A N1A C2A 111.0(3)
C1A N1A C40 125.2(3)
C2A N1A C40 123.7(3)
C1A N2A C3A 110.8(3)
C1A N2A C71 128.1(3)
C3A N2A C71 121.0(3)
C9 O1 C20 117.5(3)
C43 O3 C50 120.0(3)
C45 O4 C60 115.5(3)
C7 O2 C30 116.1(3)
N1 C1 N2 105.0(3)
N1 C1 Pd1 127.6(2)
N2 C1 Pd1 127.2(3)
N2A C1A N1A 104.5(3)
N2A C1A Pd1 129.7(2)
N1A C1A Pd1 125.7(2)
C2 C3 N2 106.4(3)
C3A C2A N1A 107.4(3)
C3 C2 N1 107.0(3)
C2A C3A N2A 106.4(3)
N1 C4 C5 113.2(3)
C6 C5 C10 121.4(3)
C6 C5 C4 117.0(3)
C10 C5 C4 121.6(3)
C5 C10 C9 118.6(3)
O1 C9 C10 124.5(3)
O1 C9 C8 115.0(3)
C10 C9 C8 120.6(4)
C7 C8 C9 119.6(3)
C8 C7 O2 124.8(3)
C8 C7 C6 120.3(3)
O2 C7 C6 114.9(3)
C5 C6 C7 119.5(4)
O1 C20 C21 109.9(3)
C22 C21 C26 117.6(4)
C22 C21 C20 119.2(3)
C26 C21 C20 123.1(4)
O2 C30 C31 107.0(3)
C21 C22 C23 121.7(4)
C32 C31 C36 117.9(4)
C32 C31 C30 121.2(4)
C36 C31 C30 120.8(4)
C24 C23 C22 119.7(4)
C31 C36 C35 121.0(5)
C23 C24 C25 119.3(4)
C34 C35 C36 119.7(5)
C26 C25 C24 120.8(4)
C35 C34 C33 120.1(5)
C25 C26 C21 120.8(4)
C32 C33 C34 119.8(5)
C33 C32 C31 121.5(5)
C16 C11 C12 122.0(4)
C16 C11 N2 119.6(4)
C12 C11 N2 118.4(3)
C13 C12 C11 118.7(4)
C13 C12 C17 119.5(4)
C11 C12 C17 121.9(4)
C12 C13 C14 122.0(4)
C15 C14 C13 117.4(4)
C15 C14 C18 121.4(4)
C13 C14 C18 121.2(4)
C14 C15 C16 123.3(4)
C11 C16 C15 116.5(4)
C11 C16 C19 122.2(4)
C15 C16 C19 121.2(4)
N1A C40 C41 111.8(3)
C42 C41 C46 121.1(3)
C42 C41 C40 119.3(3)
C46 C41 C40 119.5(4)
C41 C42 C43 118.3(4)
O3 C43 C44 114.9(3)
O3 C43 C42 124.1(4)
C44 C43 C42 121.0(4)
C45 C44 C43 119.9(3)
C44 C45 O4 124.1(3)
C44 C45 C46 120.8(3)
O4 C45 C46 115.1(3)
O3 C50 C51 108.6(3)
C56 C51 C52 117.3(4)
C56 C51 C50 122.2(4)
C52 C51 C50 120.5(4)
C53 C52 C51 121.7(4)
C52 C53 C54 120.4(5)
C45 C46 C41 118.8(4)
C55 C54 C53 118.8(5)
C54 C55 C56 120.7(4)
C55 C56 C51 121.1(4)
O4 C60 C61 108.0(3)
C62 C61 C66 119.2(4)
C62 C61 C60 121.1(4)
C66 C61 C60 119.6(4)
C61 C62 C63 121.2(4)
C64 C63 C62 119.0(4)
C65 C64 C63 120.4(4)
C64 C65 C66 120.4(4)
C61 C66 C65 119.8(4)
C72 C71 C76 122.2(3)
C72 C71 N2A 120.4(3)
C76 C71 N2A 117.2(3)
C71 C72 C73 117.9(3)
C71 C72 C77 122.4(3)
C73 C72 C77 119.7(4)
C74 C73 C72 122.3(4)
C75 C74 C73 118.2(4)
C75 C74 C78 120.5(4)
C73 C74 C78 121.2(4)
C74 C75 C76 121.8(4)
C71 C76 C75 117.6(4)
C71 C76 C79 122.3(4)
C75 C76 C79 120.1(4)
C96 C91 C92 118.9(5)
C93 C92 C91 120.7(5)
C94 C93 C92 119.2(5)
C93 C94 C95 119.8(5)
C96 C95 C94 120.0(5)
C95 C96 C91 121.4(5)

loop_
_geom_bond_atom_site_label_1
_geom_bond_atom_site_label_2
_geom_bond_distance
Pd1 C1A 2.021(3)
Pd1 C1 2.023(3)
Pd1 Br2 2.4360(7)
Pd1 Br1 2.4525(7)
N1 C1 1.348(4)
N1 C2 1.382(4)
N1 C4 1.459(4)
N2 C1 1.356(4)
N2 C3 1.400(5)
N2 C11 1.436(5)
N1A C1A 1.351(4)
N1A C2A 1.382(4)
N1A C40 1.467(4)
N2A C1A 1.349(4)
N2A C3A 1.399(4)
N2A C71 1.453(4)
O1 C9 1.364(4)
O1 C20 1.429(4)
O3 C43 1.361(5)
O3 C50 1.413(5)
O4 C45 1.384(4)
O4 C60 1.441(4)
O2 C7 1.374(4)
O2 C30 1.442(4)
C3 C2 1.345(6)
C2A C3A 1.327(5)
C4 C5 1.519(5)
C5 C6 1.374(5)
C5 C10 1.379(5)
C10 C9 1.391(5)
C9 C8 1.396(5)
C8 C7 1.367(5)
C7 C6 1.396(5)
C20 C21 1.500(5)
C21 C22 1.376(6)
C21 C26 1.395(5)
C30 C31 1.500(6)
C22 C23 1.387(6)
C31 C32 1.369(6)
C31 C36 1.373(6)
C23 C24 1.372(6)
C36 C35 1.386(7)
C24 C25 1.379(7)
C35 C34 1.352(8)
C25 C26 1.370(6)
C34 C33 1.372(8)
C33 C32 1.368(7)
C11 C16 1.390(5)
C11 C12 1.393(5)
C12 C13 1.371(6)
C12 C17 1.510(5)
C13 C14 1.390(6)
C14 C15 1.381(6)
C14 C18 1.504(6)
C15 C16 1.398(5)
C16 C19 1.502(6)
C40 C41 1.516(5)
C41 C42 1.387(5)
C41 C46 1.393(5)
C42 C43 1.392(5)
C43 C44 1.382(5)
C44 C45 1.366(5)
C45 C46 1.391(5)
C50 C51 1.491(6)
C51 C56 1.382(5)
C51 C52 1.385(6)
C52 C53 1.359(7)
C53 C54 1.380(7)
C54 C55 1.368(7)
C55 C56 1.372(6)
C60 C61 1.501(6)
C61 C62 1.360(6)
C61 C66 1.384(6)
C62 C63 1.397(6)
C63 C64 1.368(6)
C64 C65 1.363(7)
C65 C66 1.385(6)
C71 C72 1.382(5)
C71 C76 1.390(5)
C72 C73 1.382(5)
C72 C77 1.513(5)
C73 C74 1.382(6)
C74 C75 1.381(6)
C74 C78 1.507(5)
C75 C76 1.394(5)
C76 C79 1.504(6)
C91 C96 1.362(7)
C91 C92 1.375(7)
C92 C93 1.366(7)
C93 C94 1.362(7)
C94 C95 1.390(7)
C95 C96 1.325(7)
